data_7100836
loop_
_publ_author_name
'Ying Cheng'
'Mei-Fang Liu'
'Bo Wang'

_publ_section_title
;
A N-heterocyclic carbene derived highly regioselective
ambident C-C-S and C-C-N 1,3-dipolar system
;
_journal_name_full 'Chemical Communications'
_journal_paper_doi 10.1039/b517700f
_journal_year 2006
_chemical_formula_sum 'C34 H29 N3 O4 S'
_chemical_formula_weight 575.66
_chemical_name_common
;
Dimethyl 1,3-dibenzyl-2'-phenylimino-2',3'-
dihydrospiro(benzimidazoline-2,3'-thiophene)-4',5'-dicarboxylate
;
_space_group_IT_number 2
_symmetry_cell_setting triclinic
_symmetry_space_group_name_Hall '-P 1'
_symmetry_space_group_name_H-M 'P -1'
_cell_angle_alpha 80.220(4)
_cell_angle_beta 85.469(4)
_cell_angle_gamma 89.231(4)
_cell_formula_units_Z 4
_cell_length_a 11.114(3)
_cell_length_b 14.156(3)
_cell_length_c 19.352(5)
_cell_measurement_temperature 293(2)
_cell_volume 2991.0(12)
_diffrn_ambient_temperature 293(2)
_exptl_crystal_density_diffrn 1.278
_cod_depositor_comments
;
The following automatic conversions were performed:
'_symmetry_cell_setting' value 'Triclinic' changed to 'triclinic'
according to '/home/saulius/struct/CIF-dictionaries/cif_core.dic'
dictionary named 'cif_core.dic' version 2.4.1 from 2010-06-29.

Automatic conversion script
Id: cif_fix_enum 1527 2010-12-29 10:47:43Z saulius 
;
_cod_database_code 7100836

loop_
_symmetry_equiv_pos_as_xyz
'x, y, z'
'-x, -y, -z'

loop_
_atom_site_label
_atom_site_type_symbol
_atom_site_fract_x
_atom_site_fract_y
_atom_site_fract_z
_atom_site_U_iso_or_equiv
_atom_site_adp_type
_atom_site_occupancy
_atom_site_symmetry_multiplicity
_atom_site_calc_flag
_atom_site_refinement_flags
_atom_site_disorder_assembly
_atom_site_disorder_group
C1 C 0.6316(2) 0.7362(2) 0.48166(16) 0.0447(7) Uani 1 1 d . . .
C2 C 0.7830(3) 0.8245(2) 0.51605(16) 0.0447(7) Uani 1 1 d . . .
C3 C 0.8843(3) 0.8784(2) 0.51835(19) 0.0602(9) Uani 1 1 d . . .
H3 H 0.9225 0.9131 0.4776 0.072 Uiso 1 1 calc R . .
C4 C 0.9270(3) 0.8792(2) 0.5831(2) 0.0685(10) Uani 1 1 d . . .
H4 H 0.9947 0.9156 0.5863 0.082 Uiso 1 1 calc R . .
C5 C 0.8718(3) 0.8273(2) 0.6428(2) 0.0665(10) Uani 1 1 d . . .
H5 H 0.9025 0.8290 0.6859 0.080 Uiso 1 1 calc R . .
C6 C 0.7702(3) 0.7718(2) 0.64033(18) 0.0582(9) Uani 1 1 d . . .
H6 H 0.7331 0.7361 0.6810 0.070 Uiso 1 1 calc R . .
C7 C 0.7267(3) 0.7714(2) 0.57653(17) 0.0459(8) Uani 1 1 d . . .
C8 C 0.6769(3) 0.6426(2) 0.45630(16) 0.0490(8) Uani 1 1 d . . .
C9 C 0.4752(3) 0.6939(2) 0.41378(16) 0.0478(8) Uani 1 1 d . . .
C10 C 0.5114(2) 0.7572(2) 0.45045(16) 0.0465(8) Uani 1 1 d . . .
C11 C 0.7753(3) 0.8245(2) 0.38854(17) 0.0568(9) Uani 1 1 d . . .
H11A H 0.7227 0.7974 0.3593 0.068 Uiso 1 1 calc R . .
H11B H 0.8491 0.7870 0.3903 0.068 Uiso 1 1 calc R . .
C12 C 0.8057(3) 0.9259(2) 0.35437(16) 0.0504(8) Uani 1 1 d . . .
C13 C 0.8944(3) 0.9407(3) 0.29942(18) 0.0657(10) Uani 1 1 d . . .
H13 H 0.9364 0.8884 0.2863 0.079 Uiso 1 1 calc R . .
C14 C 0.9217(3) 1.0320(3) 0.26348(19) 0.0759(11) Uani 1 1 d . . .
H14 H 0.9800 1.0408 0.2257 0.091 Uiso 1 1 calc R . .
C15 C 0.8625(3) 1.1085(3) 0.2840(2) 0.0711(11) Uani 1 1 d . . .
H15 H 0.8803 1.1700 0.2599 0.085 Uiso 1 1 calc R . .
C16 C 0.7777(3) 1.0962(3) 0.3392(2) 0.0675(10) Uani 1 1 d . . .
H16 H 0.7388 1.1491 0.3533 0.081 Uiso 1 1 calc R . .
C17 C 0.7492(3) 1.0047(2) 0.37449(18) 0.0600(9) Uani 1 1 d . . .
H17 H 0.6910 0.9966 0.4123 0.072 Uiso 1 1 calc R . .
C18 C 0.5740(3) 0.6390(2) 0.59900(17) 0.0593(9) Uani 1 1 d . . .
H18A H 0.6357 0.5897 0.6010 0.071 Uiso 1 1 calc R . .
H18B H 0.5081 0.6183 0.5750 0.071 Uiso 1 1 calc R . .
C19 C 0.5283(3) 0.6479(2) 0.67241(17) 0.0551(8) Uani 1 1 d . . .
C20 C 0.5405(3) 0.5726(3) 0.7259(2) 0.0793(11) Uani 1 1 d . . .
H20 H 0.5790 0.5168 0.7166 0.095 Uiso 1 1 calc R . .
C21 C 0.4963(4) 0.5788(4) 0.7934(2) 0.1008(14) Uani 1 1 d . . .
H21 H 0.5031 0.5264 0.8291 0.121 Uiso 1 1 calc R . .
C22 C 0.4426(4) 0.6611(4) 0.8088(2) 0.0981(14) Uani 1 1 d . . .
H22 H 0.4153 0.6659 0.8548 0.118 Uiso 1 1 calc R . .
C23 C 0.4299(3) 0.7357(3) 0.7557(2) 0.0820(11) Uani 1 1 d . . .
H23 H 0.3930 0.7918 0.7654 0.098 Uiso 1 1 calc R . .
C24 C 0.4707(3) 0.7295(3) 0.6880(2) 0.0681(10) Uani 1 1 d . . .
H24 H 0.4594 0.7808 0.6521 0.082 Uiso 1 1 calc R . .
C25 C 0.8287(3) 0.5260(2) 0.45077(17) 0.0587(9) Uani 1 1 d . . .
C26 C 0.9455(3) 0.5285(3) 0.4208(2) 0.0851(12) Uani 1 1 d . . .
H26 H 0.9884 0.5858 0.4120 0.102 Uiso 1 1 calc R . .
C27 C 0.9983(4) 0.4464(4) 0.4040(3) 0.1050(15) Uani 1 1 d . . .
H27 H 1.0758 0.4484 0.3818 0.126 Uiso 1 1 calc R . .
C28 C 0.9370(5) 0.3618(4) 0.4198(2) 0.1079(16) Uani 1 1 d . . .
H28 H 0.9741 0.3058 0.4100 0.129 Uiso 1 1 calc R . .
C29 C 0.8214(5) 0.3586(3) 0.4500(2) 0.0956(14) Uani 1 1 d . . .
H29 H 0.7796 0.3009 0.4600 0.115 Uiso 1 1 calc R . .
C30 C 0.7674(3) 0.4409(2) 0.46548(19) 0.0739(11) Uani 1 1 d . . .
H30 H 0.6888 0.4388 0.4861 0.089 Uiso 1 1 calc R . .
C31 C 0.3609(3) 0.6916(3) 0.37860(18) 0.0571(9) Uani 1 1 d . . .
C32 C 0.1753(3) 0.7686(3) 0.3586(2) 0.1038(15) Uani 1 1 d . . .
H32A H 0.1863 0.7579 0.3109 0.156 Uiso 1 1 calc R . .
H32B H 0.1394 0.8305 0.3597 0.156 Uiso 1 1 calc R . .
H32C H 0.1234 0.7200 0.3857 0.156 Uiso 1 1 calc R . .
C33 C 0.4438(3) 0.8452(2) 0.4651(2) 0.0546(9) Uani 1 1 d . . .
C34 C 0.3913(4) 1.0022(3) 0.4155(2) 0.0953(13) Uani 1 1 d . . .
H34A H 0.3063 0.9891 0.4190 0.143 Uiso 1 1 calc R . .
H34B H 0.4116 1.0493 0.3744 0.143 Uiso 1 1 calc R . .
H34C H 0.4117 1.0262 0.4566 0.143 Uiso 1 1 calc R . .
C35 C 0.1614(3) 0.7068(2) 0.06688(16) 0.0515(8) Uani 1 1 d . . .
C36 C 0.2302(3) 0.8181(2) -0.02853(18) 0.0524(8) Uani 1 1 d . . .
C37 C 0.2530(3) 0.8679(2) -0.09537(19) 0.0643(9) Uani 1 1 d . . .
H37 H 0.1980 0.8686 -0.1293 0.077 Uiso 1 1 calc R . .
C38 C 0.3611(4) 0.9171(3) -0.1102(2) 0.0750(11) Uani 1 1 d . . .
H38 H 0.3795 0.9516 -0.1551 0.090 Uiso 1 1 calc R . .
C39 C 0.4412(3) 0.9159(3) -0.0604(2) 0.0782(11) Uani 1 1 d . . .
H39 H 0.5126 0.9505 -0.0720 0.094 Uiso 1 1 calc R . .
C40 C 0.4193(3) 0.8645(2) 0.0074(2) 0.0650(9) Uani 1 1 d . . .
H40 H 0.4739 0.8642 0.0415 0.078 Uiso 1 1 calc R . .
C41 C 0.3131(3) 0.8143(2) 0.02134(18) 0.0529(8) Uani 1 1 d . . .
C42 C 0.1902(3) 0.6028(2) 0.05686(19) 0.0541(8) Uani 1 1 d . . .
C43 C 0.0263(3) 0.6094(3) 0.15216(19) 0.0657(10) Uani 1 1 d . . .
C44 C 0.0599(3) 0.6985(2) 0.12410(18) 0.0586(9) Uani 1 1 d . . .
C45 C 0.0484(3) 0.7244(2) -0.04118(19) 0.0669(10) Uani 1 1 d . . .
H45A H 0.0040 0.6720 -0.0118 0.080 Uiso 1 1 calc R . .
H45B H 0.0970 0.6980 -0.0772 0.080 Uiso 1 1 calc R . .
C46 C -0.0405(3) 0.7947(2) -0.07627(18) 0.0591(9) Uani 1 1 d . . .
C47 C -0.1045(3) 0.7671(3) -0.1273(2) 0.0792(11) Uani 1 1 d . . .
H47 H -0.0871 0.7091 -0.1424 0.095 Uiso 1 1 calc R . .
C48 C -0.1952(4) 0.8254(4) -0.1566(2) 0.1024(15) Uani 1 1 d . . .
H48 H -0.2387 0.8062 -0.1910 0.123 Uiso 1 1 calc R . .
C49 C -0.2205(4) 0.9103(4) -0.1350(3) 0.1018(16) Uani 1 1 d . . .
H49 H -0.2818 0.9489 -0.1545 0.122 Uiso 1 1 calc R . .
C50 C -0.1571(4) 0.9395(3) -0.0853(3) 0.0946(14) Uani 1 1 d . . .
H50 H -0.1742 0.9980 -0.0710 0.114 Uiso 1 1 calc R . .
C51 C -0.0670(3) 0.8814(3) -0.0561(2) 0.0747(11) Uani 1 1 d . . .
H51 H -0.0234 0.9015 -0.0221 0.090 Uiso 1 1 calc R . .
C52 C 0.3419(3) 0.7026(2) 0.13345(19) 0.0676(10) Uani 1 1 d . . .
H52A H 0.3990 0.6662 0.1079 0.081 Uiso 1 1 calc R . .
H52B H 0.2926 0.6571 0.1666 0.081 Uiso 1 1 calc R . .
C53 C 0.4108(3) 0.7625(3) 0.17376(18) 0.0618(9) Uani 1 1 d . . .
C54 C 0.3636(3) 0.8446(3) 0.19436(19) 0.0724(10) Uani 1 1 d . . .
H54 H 0.2872 0.8654 0.1821 0.087 Uiso 1 1 calc R . .
C55 C 0.4285(4) 0.8961(3) 0.2329(2) 0.0793(11) Uani 1 1 d . . .
H55 H 0.3961 0.9520 0.2460 0.095 Uiso 1 1 calc R . .
C56 C 0.5409(4) 0.8655(3) 0.25220(19) 0.0769(11) Uani 1 1 d . . .
H56 H 0.5849 0.9004 0.2781 0.092 Uiso 1 1 calc R . .
C57 C 0.5867(3) 0.7835(3) 0.2328(2) 0.0780(11) Uani 1 1 d . . .
H57 H 0.6622 0.7618 0.2461 0.094 Uiso 1 1 calc R . .
C58 C 0.5228(3) 0.7327(3) 0.19410(18) 0.0685(10) Uani 1 1 d . . .
H58 H 0.5556 0.6768 0.1813 0.082 Uiso 1 1 calc R . .
C59 C 0.2889(3) 0.4907(2) -0.00182(18) 0.0594(9) Uani 1 1 d . . .
C60 C 0.3649(6) 0.4332(3) 0.0366(3) 0.156(3) Uani 1 1 d . . .
H60 H 0.4031 0.4561 0.0715 0.188 Uiso 1 1 calc R . .
C61 C 0.3873(5) 0.3411(4) 0.0253(3) 0.148(3) Uani 1 1 d . . .
H61 H 0.4409 0.3030 0.0524 0.178 Uiso 1 1 calc R . .
C62 C 0.3349(4) 0.3066(3) -0.0224(2) 0.0813(12) Uani 1 1 d . . .
H62 H 0.3502 0.2442 -0.0297 0.098 Uiso 1 1 calc R . .
C63 C 0.2588(4) 0.3620(3) -0.0607(3) 0.1015(15) Uani 1 1 d . . .
H63 H 0.2194 0.3375 -0.0944 0.122 Uiso 1 1 calc R . .
C64 C 0.2372(3) 0.4551(3) -0.0513(2) 0.0874(13) Uani 1 1 d . . .
H64 H 0.1860 0.4934 -0.0799 0.105 Uiso 1 1 calc R . .
C65 C -0.0741(4) 0.5873(3) 0.2081(2) 0.0779(11) Uani 1 1 d . . .
C66 C -0.2081(4) 0.4682(4) 0.2657(2) 0.1288(19) Uani 1 1 d . . .
H66A H -0.1918 0.4796 0.3116 0.193 Uiso 1 1 calc R . .
H66B H -0.2241 0.4012 0.2678 0.193 Uiso 1 1 calc R . .
H66C H -0.2771 0.5050 0.2503 0.193 Uiso 1 1 calc R . .
C67 C 0.0053(3) 0.7874(3) 0.1438(2) 0.0666(10) Uani 1 1 d . . .
C68 C -0.1557(3) 0.8966(3) 0.1220(2) 0.0883(12) Uani 1 1 d . . .
H68A H -0.1899 0.8912 0.1697 0.132 Uiso 1 1 calc R . .
H68B H -0.2186 0.9092 0.0905 0.132 Uiso 1 1 calc R . .
H68C H -0.0984 0.9482 0.1123 0.132 Uiso 1 1 calc R . .
N1 N 0.6242(2) 0.72783(16) 0.55805(13) 0.0483(6) Uani 1 1 d . . .
N2 N 0.7170(2) 0.81525(17) 0.45915(13) 0.0482(6) Uani 1 1 d . . .
N3 N 0.7801(2) 0.61150(18) 0.47024(14) 0.0595(7) Uani 1 1 d . . .
N4 N 0.1280(2) 0.76542(17) 0.00147(14) 0.0541(7) Uani 1 1 d . . .
N5 N 0.2644(2) 0.75735(18) 0.08382(14) 0.0545(7) Uani 1 1 d . . .
N6 N 0.2654(3) 0.58669(18) 0.00865(16) 0.0627(8) Uani 1 1 d . . .
O1 O 0.3374(2) 0.62979(19) 0.34800(15) 0.0871(8) Uani 1 1 d . . .
O2 O 0.29070(19) 0.76501(17) 0.38818(12) 0.0709(7) Uani 1 1 d . . .
O3 O 0.3877(2) 0.84994(18) 0.51865(15) 0.0860(8) Uani 1 1 d . . .
O4 O 0.45797(19) 0.91495(15) 0.41002(12) 0.0649(6) Uani 1 1 d . . .
O5 O -0.1220(3) 0.6449(2) 0.23876(17) 0.1113(11) Uani 1 1 d . . .
O6 O -0.1036(2) 0.4965(2) 0.21644(14) 0.0942(9) Uani 1 1 d . . .
O7 O 0.0498(2) 0.8358(2) 0.17906(17) 0.1074(10) Uani 1 1 d . . .
O8 O -0.0954(2) 0.80778(16) 0.11247(13) 0.0723(7) Uani 1 1 d . . .
S1 S 0.57149(7) 0.59554(6) 0.40733(5) 0.0587(3) Uani 1 1 d . . .
S2 S 0.10439(9) 0.51701(6) 0.11762(6) 0.0767(3) Uani 1 1 d . . .
